data_7218816
loop_
_publ_author_name
'Yue, Cheng-Yang'
'Lei, Xiao-Wu'
'Yin, Ling'
'Zhai, Xiu-Rong'
'Ba, Zhong-Ren'
'Niu, Yan-Qiang'
'Li, Yue-Peng'

_publ_section_title
;
 [Mn(dien)2]MnSnS4, [Mn(1,2-dap)]2Sn2S6and [Mn(en)2]MnGeS4: from 1D
 anionic and neutral chains to 3D neutral frameworks
;
_journal_issue 4
_journal_name_full CrystEngComm
_journal_page_first 814
_journal_paper_doi 10.1039/C4CE02063D
_journal_volume 17
_journal_year 2015
_chemical_formula_sum 'C4 H16 Ge Mn2 N4 S4'
_chemical_formula_weight 430.92
_chemical_name_systematic
; 
 ? 
;
_space_group_IT_number 56
_symmetry_cell_setting orthorhombic
_symmetry_space_group_name_Hall '-P 2ab 2ac'
_symmetry_space_group_name_H-M 'P c c n'
_atom_sites_solution_hydrogens geom
_atom_sites_solution_primary direct
_atom_sites_solution_secondary difmap
_audit_creation_method SHELXL-97
_cell_angle_alpha 90.00
_cell_angle_beta 90.00
_cell_angle_gamma 90.00
_cell_formula_units_Z 4
_cell_length_a 14.2744(15)
_cell_length_b 7.8786(9)
_cell_length_c 12.4054(13)
_cell_measurement_temperature 296(2)
_cell_volume 1395.1(3)
_computing_cell_refinement 'APEX2 Software Suite (Bruker,2005)'
_computing_data_collection 'APEX2 Software Suite (Bruker,2005)'
_computing_data_reduction 'APEX2 Software Suite (Bruker,2005)'
_computing_structure_refinement 'SHELXL-97 (Sheldrick, 2008)'
_computing_structure_solution 'SHELXS-97 (Sheldrick, 2008)'
_diffrn_ambient_temperature 296(2)
_diffrn_measured_fraction_theta_full 0.994
_diffrn_measured_fraction_theta_max 0.994
_diffrn_measurement_device_type 'Bruker SMART CCD area detector'
_diffrn_measurement_method omega-scan
_diffrn_radiation_monochromator graphite
_diffrn_radiation_source 'fine-focus sealed tube'
_diffrn_radiation_type MoK\a
_diffrn_radiation_wavelength 0.71073
_diffrn_reflns_av_R_equivalents 0.0324
_diffrn_reflns_av_sigmaI/netI 0.0170
_diffrn_reflns_limit_h_max 18
_diffrn_reflns_limit_h_min -18
_diffrn_reflns_limit_k_max 10
_diffrn_reflns_limit_k_min -10
_diffrn_reflns_limit_l_max 16
_diffrn_reflns_limit_l_min -16
_diffrn_reflns_number 15025
_diffrn_reflns_theta_full 27.64
_diffrn_reflns_theta_max 27.64
_diffrn_reflns_theta_min 3.28
_exptl_absorpt_coefficient_mu 4.496
_exptl_absorpt_correction_T_max 0.7149
_exptl_absorpt_correction_T_min 0.6620
_exptl_absorpt_correction_type multi-scan
_exptl_crystal_colour colorless
_exptl_crystal_density_diffrn 2.052
_exptl_crystal_density_method 'not measured'
_exptl_crystal_description prism
_exptl_crystal_F_000 856
_exptl_crystal_size_max 0.10
_exptl_crystal_size_mid 0.06
_exptl_crystal_size_min 0.06
_refine_diff_density_max 0.644
_refine_diff_density_min -0.401
_refine_diff_density_rms 0.090
_refine_ls_extinction_method SHELXL
_refine_ls_goodness_of_fit_ref 1.037
_refine_ls_hydrogen_treatment constr
_refine_ls_matrix_type full
_refine_ls_number_parameters 71
_refine_ls_number_reflns 1622
_refine_ls_number_restraints 0
_refine_ls_restrained_S_all 1.037
_refine_ls_R_factor_all 0.0382
_refine_ls_R_factor_gt 0.0246
_refine_ls_shift/su_max 0.001
_refine_ls_shift/su_mean 0.000
_refine_ls_structure_factor_coef Fsqd
_refine_ls_weighting_details 'calc w=1/[\s^2^(Fo^2^)+(0.0334P)^2^+0.5593P] where P=(Fo^2^+2Fc^2^)/3'
_refine_ls_weighting_scheme calc
_refine_ls_wR_factor_gt 0.0598
_refine_ls_wR_factor_ref 0.0663
_reflns_number_gt 1275
_reflns_number_total 1622
_reflns_threshold_expression >2sigma(I)
_cod_data_source_file c4ce02063d2.cif
_cod_data_source_block C4H16GeMn2N4S4
_cod_depositor_comments 'Adding full bibliography for 7218816--7218818.cif.'
_cod_original_sg_symbol_H-M Pccn
_cod_database_code 7218816

loop_
_symmetry_equiv_pos_as_xyz
'x, y, z'
'-x+1/2, -y+1/2, z'
'-x, y+1/2, -z+1/2'
'x+1/2, -y, -z+1/2'
'-x, -y, -z'
'x-1/2, y-1/2, -z'
'x, -y-1/2, z-1/2'
'-x-1/2, y, z-1/2'

loop_
_atom_site_label
_atom_site_type_symbol
_atom_site_fract_x
_atom_site_fract_y
_atom_site_fract_z
_atom_site_U_iso_or_equiv
_atom_site_adp_type
_atom_site_occupancy
_atom_site_symmetry_multiplicity
_atom_site_calc_flag
_atom_site_refinement_flags
Ge1 Ge 0.2500 0.2500 0.93684(2) 0.02232(11) Uani 1 2 d S
Mn1 Mn 0.2500 0.2500 0.69012(4) 0.02586(14) Uani 1 2 d S
S1 S 0.26121(5) 0.47082(8) 0.82732(5) 0.03273(16) Uani 1 1 d .
S2 S 0.37086(4) 0.23759(8) 1.05090(5) 0.03027(16) Uani 1 1 d .
Mn2 Mn 0.5000 0.0000 1.0000 0.03295(15) Uani 1 2 d S
C2 C 0.6317(3) 0.2644(4) 0.9097(3) 0.0656(11) Uani 1 1 d .
H2A H 0.6597 0.3764 0.9141 0.079 Uiso 1 1 calc R
H2B H 0.6782 0.1873 0.8807 0.079 Uiso 1 1 calc R
C1 C 0.5505(3) 0.2702(4) 0.8369(3) 0.0610(10) Uani 1 1 d .
H1A H 0.5054 0.3525 0.8632 0.073 Uiso 1 1 calc R
H1B H 0.5705 0.3053 0.7656 0.073 Uiso 1 1 calc R
N2 N 0.60460(16) 0.2080(3) 1.0188(2) 0.0421(6) Uani 1 1 d .
H2C H 0.5795 0.2948 1.0560 0.051 Uiso 1 1 calc R
H2D H 0.6552 0.1701 1.0548 0.051 Uiso 1 1 calc R
N1 N 0.50690(16) 0.1036(3) 0.83089(18) 0.0428(6) Uani 1 1 d .
H1C H 0.5410 0.0343 0.7886 0.051 Uiso 1 1 calc R
H1D H 0.4489 0.1121 0.8029 0.051 Uiso 1 1 calc R

loop_
_atom_site_aniso_label
_atom_site_aniso_U_11
_atom_site_aniso_U_22
_atom_site_aniso_U_33
_atom_site_aniso_U_23
_atom_site_aniso_U_13
_atom_site_aniso_U_12
Ge1 0.02475(19) 0.02580(19) 0.01641(18) 0.000 0.000 0.00259(14)
Mn1 0.0279(3) 0.0330(3) 0.0167(3) 0.000 0.000 -0.0026(2)
S1 0.0494(4) 0.0248(3) 0.0240(3) 0.0007(2) 0.0019(3) -0.0009(3)
S2 0.0225(3) 0.0436(4) 0.0248(3) -0.0023(3) 0.0003(2) 0.0064(3)
Mn2 0.0335(3) 0.0351(3) 0.0303(3) 0.0052(2) -0.0009(2) -0.0097(2)
C2 0.057(2) 0.0398(18) 0.100(3) 0.0055(17) 0.031(2) -0.0156(15)
C1 0.086(3) 0.048(2) 0.0494(18) 0.0204(15) 0.0218(19) 0.0090(17)
N2 0.0328(12) 0.0340(12) 0.0596(16) -0.0062(11) -0.0068(11) -0.0007(9)
N1 0.0471(14) 0.0473(15) 0.0341(12) 0.0027(10) -0.0008(11) 0.0079(11)

loop_
_atom_type_symbol
_atom_type_description
_atom_type_scat_dispersion_real
_atom_type_scat_dispersion_imag
_atom_type_scat_source
C C 0.0033 0.0016 'International Tables Vol C Tables 4.2.6.8 and 6.1.1.4'
H H 0.0000 0.0000 'International Tables Vol C Tables 4.2.6.8 and 6.1.1.4'
N N 0.0061 0.0033 'International Tables Vol C Tables 4.2.6.8 and 6.1.1.4'
S S 0.1246 0.1234 'International Tables Vol C Tables 4.2.6.8 and 6.1.1.4'
Mn Mn 0.3368 0.7283 'International Tables Vol C Tables 4.2.6.8 and 6.1.1.4'
Ge Ge 0.1547 1.8001 'International Tables Vol C Tables 4.2.6.8 and 6.1.1.4'

loop_
_geom_angle_atom_site_label_1
_geom_angle_atom_site_label_2
_geom_angle_atom_site_label_3
_geom_angle
_geom_angle_site_symmetry_1
_geom_angle_site_symmetry_3
S1 Ge1 S1 104.26(4) . 2
S1 Ge1 S2 111.56(2) . .
S1 Ge1 S2 114.23(2) 2 .
S1 Ge1 S2 114.23(2) . 2
S1 Ge1 S2 111.56(2) 2 2
S2 Ge1 S2 101.37(3) . 2
S1 Ge1 Mn1 52.130(18) . .
S1 Ge1 Mn1 52.130(18) 2 .
S2 Ge1 Mn1 129.314(17) . .
S2 Ge1 Mn1 129.314(17) 2 .
S1 Mn1 S1 91.50(3) 2 .
S1 Mn1 S2 114.74(2) 2 8_655
S1 Mn1 S2 124.62(2) . 8_655
S1 Mn1 S2 124.62(2) 2 7_565
S1 Mn1 S2 114.74(2) . 7_565
S2 Mn1 S2 90.03(3) 8_655 7_565
S1 Mn1 Ge1 45.748(17) 2 .
S1 Mn1 Ge1 45.748(17) . .
S2 Mn1 Ge1 134.986(16) 8_655 .
S2 Mn1 Ge1 134.986(16) 7_565 .
Ge1 S1 Mn1 82.12(2) . .
Ge1 S2 Mn1 84.30(2) . 7_566
Ge1 S2 Mn2 114.16(2) . .
Mn1 S2 Mn2 132.43(3) 7_566 .
N2 Mn2 N2 180.0 5_657 .
N2 Mn2 N1 101.45(9) 5_657 .
N2 Mn2 N1 78.55(9) . .
N2 Mn2 N1 78.55(9) 5_657 5_657
N2 Mn2 N1 101.45(9) . 5_657
N1 Mn2 N1 180.00(12) . 5_657
N2 Mn2 S2 94.39(6) 5_657 .
N2 Mn2 S2 85.61(6) . .
N1 Mn2 S2 89.79(6) . .
N1 Mn2 S2 90.21(6) 5_657 .
N2 Mn2 S2 85.61(6) 5_657 5_657
N2 Mn2 S2 94.39(6) . 5_657
N1 Mn2 S2 90.21(6) . 5_657
N1 Mn2 S2 89.79(6) 5_657 5_657
S2 Mn2 S2 180.00(3) . 5_657
C1 C2 N2 111.5(3) . .
N1 C1 C2 109.9(3) . .
C2 N2 Mn2 107.55(18) . .
C1 N1 Mn2 107.33(18) . .

loop_
_geom_bond_atom_site_label_1
_geom_bond_atom_site_label_2
_geom_bond_distance
_geom_bond_site_symmetry_2
Ge1 S1 2.2132(7) .
Ge1 S1 2.2132(7) 2
Ge1 S2 2.2334(7) .
Ge1 S2 2.2334(7) 2
Ge1 Mn1 3.0606(6) .
Mn1 S1 2.4391(7) 2
Mn1 S1 2.4391(7) .
Mn1 S2 2.4430(7) 8_655
Mn1 S2 2.4430(7) 7_565
S2 Mn1 2.4431(7) 7_566
S2 Mn2 2.7020(6) .
Mn2 N2 2.229(2) 5_657
Mn2 N2 2.229(2) .
Mn2 N1 2.253(2) .
Mn2 N1 2.253(2) 5_657
Mn2 S2 2.7021(6) 5_657
C2 C1 1.470(5) .
C2 N2 1.475(4) .
C1 N1 1.454(4) .

loop_
_geom_hbond_atom_site_label_D
_geom_hbond_atom_site_label_H
_geom_hbond_atom_site_label_A
_geom_hbond_distance_DH
_geom_hbond_distance_HA
_geom_hbond_distance_DA
_geom_hbond_angle_DHA
_geom_hbond_site_symmetry_A
N2 H2D S1 0.90 2.63 3.483(2) 159.6 6_657

loop_
_geom_torsion_atom_site_label_1
_geom_torsion_atom_site_label_2
_geom_torsion_atom_site_label_3
_geom_torsion_atom_site_label_4
_geom_torsion
_geom_torsion_site_symmetry_1
_geom_torsion_site_symmetry_4
S1 Ge1 Mn1 S1 180.0 . 2
S2 Ge1 Mn1 S1 92.01(3) . 2
S2 Ge1 Mn1 S1 -87.99(3) 2 2
S1 Ge1 Mn1 S1 180.0 2 .
S2 Ge1 Mn1 S1 -87.99(3) . .
S2 Ge1 Mn1 S1 92.01(3) 2 .
S1 Ge1 Mn1 S2 -98.50(3) . 8_655
S1 Ge1 Mn1 S2 81.50(3) 2 8_655
S2 Ge1 Mn1 S2 173.51(4) . 8_655
S2 Ge1 Mn1 S2 -6.49(4) 2 8_655
S1 Ge1 Mn1 S2 81.50(3) . 7_565
S1 Ge1 Mn1 S2 -98.50(3) 2 7_565
S2 Ge1 Mn1 S2 -6.49(4) . 7_565
S2 Ge1 Mn1 S2 173.51(4) 2 7_565
S1 Ge1 S1 Mn1 0.0 2 .
S2 Ge1 S1 Mn1 123.76(2) . .
S2 Ge1 S1 Mn1 -122.02(2) 2 .
S1 Mn1 S1 Ge1 0.0 2 .
S2 Mn1 S1 Ge1 121.78(2) 8_655 .
S2 Mn1 S1 Ge1 -129.63(2) 7_565 .
S1 Ge1 S2 Mn1 121.97(2) . 7_566
S1 Ge1 S2 Mn1 -120.10(2) 2 7_566
S2 Ge1 S2 Mn1 0.0 2 7_566
Mn1 Ge1 S2 Mn1 180.0 . 7_566
S1 Ge1 S2 Mn2 -103.73(3) . .
S1 Ge1 S2 Mn2 14.19(4) 2 .
S2 Ge1 S2 Mn2 134.29(3) 2 .
Mn1 Ge1 S2 Mn2 -45.70(3) . .
Ge1 S2 Mn2 N2 -50.17(7) . 5_657
Mn1 S2 Mn2 N2 55.06(7) 7_566 5_657
Ge1 S2 Mn2 N2 129.84(7) . .
Mn1 S2 Mn2 N2 -124.94(7) 7_566 .
Ge1 S2 Mn2 N1 51.30(7) . .
Mn1 S2 Mn2 N1 156.52(7) 7_566 .
Ge1 S2 Mn2 N1 -128.70(7) . 5_657
Mn1 S2 Mn2 N1 -23.48(7) 7_566 5_657
Ge1 S2 Mn2 S2 -24(30) . 5_657
Mn1 S2 Mn2 S2 81(30) 7_566 5_657
N2 C2 C1 N1 -58.1(4) . .
C1 C2 N2 Mn2 40.0(3) . .
N2 Mn2 N2 C2 163(10) 5_657 .
N1 Mn2 N2 C2 -11.91(19) . .
N1 Mn2 N2 C2 168.09(19) 5_657 .
S2 Mn2 N2 C2 -102.59(18) . .
S2 Mn2 N2 C2 77.41(18) 5_657 .
C2 C1 N1 Mn2 43.5(3) . .
N2 Mn2 N1 C1 163.3(2) 5_657 .
N2 Mn2 N1 C1 -16.7(2) . .
N1 Mn2 N1 C1 71(7) 5_657 .
S2 Mn2 N1 C1 68.9(2) . .
S2 Mn2 N1 C1 -111.1(2) 5_657 .
